data_7718020
loop_
_publ_author_name
'Liu, Yu-Si'
'Xu, Zhe-Kun'
'Zhang, Jia-Mei'
'Chen, Xiao-Gang'
'Qin, Yan'
'Wang, Zhong-Xia'

_publ_section_title
;
 Three-dimensional perchlorate-based alkali metal hybrid perovskite
 molecular ferroelastic crystals.
;
_journal_issue 11
_journal_name_full 'Dalton transactions (Cambridge, England : 2003)'
_journal_page_first 4706
_journal_page_last 4714
_journal_paper_doi 10.1039/d4dt03416c
_journal_volume 54
_journal_year 2025
_chemical_formula_moiety 'Cl3 Cs O12, C8'
_chemical_formula_sum 'C8 Cl3 Cs O12'
_chemical_formula_weight 527.34
_space_group_crystal_system orthorhombic
_space_group_IT_number 63
_space_group_name_Hall '-C 2c 2'
_space_group_name_H-M_alt 'C m c m'
_atom_sites_solution_primary iterative
_audit_creation_date 2024-11-12
_audit_creation_method
;
Olex2 1.5
(compiled 2024.02.16 svn.r378c4104 for OlexSys, GUI svn.r6928)
;
_audit_update_record
;
2024-11-12 deposited with the CCDC.	2025-02-12 downloaded from the CCDC.
;
_cell_angle_alpha 90
_cell_angle_beta 90
_cell_angle_gamma 90
_cell_formula_units_Z 4
_cell_length_a 10.5830(3)
_cell_length_b 10.9576(3)
_cell_length_c 15.4652(3)
_cell_measurement_reflns_used 3866
_cell_measurement_temperature 363.00(10)
_cell_measurement_theta_max 70.8750
_cell_measurement_theta_min 5.6910
_cell_volume 1793.41(8)
_computing_cell_refinement 'CrysAlisPro 1.171.43.129a (Rigaku OD, 2024)'
_computing_data_collection 'CrysAlisPro system (CCD 43.129a 64-bit (release 29-06-2024))'
_computing_data_reduction 'CrysAlisPro 1.171.43.129a (Rigaku OD, 2024)'
_computing_molecular_graphics 'Olex2 1.5 (Dolomanov et al., 2009)'
_computing_publication_material 'Olex2 1.5 (Dolomanov et al., 2009)'
_computing_structure_refinement 'XL  (Sheldrick, 2008)'
_computing_structure_solution 'olex2.solve 1.5 (Bourhis et al., 2015)'
_diffrn_ambient_environment air
_diffrn_ambient_temperature 363.00(10)
_diffrn_detector 'Hybrid Pixel Array Detector'
_diffrn_detector_area_resol_mean 10.0000
_diffrn_detector_type 'HyPix-Arc 150'
_diffrn_measured_fraction_theta_full 0.999
_diffrn_measured_fraction_theta_max 0.999
_diffrn_measurement_details
;
List of Runs (angles in degrees, time in seconds):

  # Type    Start    End  Width  t~exp~   \w     \q     \k     \f   Frames
#--------------------------------------------------------------------------
  1  \w     70.00 124.00   0.50    0.14    --   75.12  23.00 -73.00  108
  2  \w     77.00 121.00   0.50    0.14    --   75.18  30.00   0.00   88
  3  \w     80.00 120.00   0.50    0.14    --   75.18  30.00  60.00   80
  4  \w     81.00 121.00   0.50    0.14    --   75.18  30.00  90.00   80
  5  \w     11.00  36.00   0.50    0.14    --   60.54 -30.00   0.00   50
  6  \w     23.00  89.00   0.50    0.14    --   60.54-125.00  90.00  132
  7  \w     62.00 106.00   0.50    0.14    --   75.18-127.00  65.00   88
  8  \w     34.00  67.00   0.50    0.14    --   75.18-101.00 -39.00   66
  9  \w     11.00  36.00   0.50    0.14    --   60.54 -30.00 -60.00   50
 10  \w     24.00  49.00   0.50    0.14    --   60.54-101.00 -39.00   50
 11  \w     11.00  38.00   0.50    0.14    --   60.54 -30.00-150.00   54
 12  \w     40.00  68.00   0.50    0.14    --   60.54 -94.00-180.00   56
 13  \w     60.00  88.00   0.50    0.14    --   60.54-125.00-180.00   56
 14  \w     25.00  51.00   0.50    0.14    --   60.54-125.00-180.00   52
 15  \w     43.00  84.00   0.50    0.14    --   75.18 -94.00  60.00   82
 16  \w     55.00  85.00   0.50    0.14    --   75.18 -94.00 120.00   60
 17  \w    -96.00 -56.00   0.50    0.14    --  -60.72 -23.00 121.00   80
 18  \w   -103.00 -77.00   0.50    0.14    --  -75.50 125.00  60.00   52
 19  \w   -121.00 -77.00   0.50    0.14    --  -74.13 -30.00 -30.00   88
 20  \w   -102.00 -69.00   0.50    0.14    --  -60.72 -30.00 -90.00   66
 21  \w   -119.00 -77.00   0.50    0.14    --  -74.13 -30.00-180.00   84
 22  \w   -112.00 -86.00   0.50    0.14    --  -74.13-143.00-103.00   52
 23  \w   -116.00 -80.00   0.50    0.14    --  -74.13-125.00 -30.00   72
;
_diffrn_measurement_device 'four-circle diffractometer'
_diffrn_measurement_device_type 'XtaLAB Synergy R, DW system, HyPix-Arc 150'
_diffrn_measurement_method '\w scans'
_diffrn_orient_matrix_type 'CrysAlisPro convention (1999,Acta A55,543-557)'
_diffrn_orient_matrix_UB_11 0.1358184000
_diffrn_orient_matrix_UB_12 0.0321622000
_diffrn_orient_matrix_UB_13 -0.0277796000
_diffrn_orient_matrix_UB_21 0.0293097000
_diffrn_orient_matrix_UB_22 -0.1365801000
_diffrn_orient_matrix_UB_23 -0.0124740000
_diffrn_orient_matrix_UB_31 -0.0436010000
_diffrn_orient_matrix_UB_32 0.0083703000
_diffrn_orient_matrix_UB_33 -0.0948270000
_diffrn_radiation_monochromator mirror
_diffrn_radiation_probe x-ray
_diffrn_radiation_type 'Cu K\a'
_diffrn_radiation_wavelength 1.54184
_diffrn_reflns_av_R_equivalents 0.1085
_diffrn_reflns_av_unetI/netI 0.0474
_diffrn_reflns_Laue_measured_fraction_full 0.999
_diffrn_reflns_Laue_measured_fraction_max 0.999
_diffrn_reflns_limit_h_max 12
_diffrn_reflns_limit_h_min -11
_diffrn_reflns_limit_k_max 12
_diffrn_reflns_limit_k_min -13
_diffrn_reflns_limit_l_max 15
_diffrn_reflns_limit_l_min -18
_diffrn_reflns_number 5686
_diffrn_reflns_point_group_measured_fraction_full 0.999
_diffrn_reflns_point_group_measured_fraction_max 0.999
_diffrn_reflns_theta_full 66.565
_diffrn_reflns_theta_max 66.565
_diffrn_reflns_theta_min 5.722
_diffrn_source 'Rotating-anode X-ray tube'
_diffrn_source_type 'Rigaku (Cu) X-ray Source'
_exptl_absorpt_coefficient_mu 20.762
_exptl_absorpt_correction_T_max 1.00000
_exptl_absorpt_correction_T_min 0.27352
_exptl_absorpt_correction_type multi-scan
_exptl_absorpt_process_details
;
CrysAlisPro 1.171.43.129a (Rigaku Oxford Diffraction, 2024)
Empirical absorption correction using spherical harmonics,
implemented in SCALE3 ABSPACK scaling algorithm.
;
_exptl_crystal_colour 'clear light colourless'
_exptl_crystal_colour_lustre clear
_exptl_crystal_colour_modifier light
_exptl_crystal_colour_primary colourless
_exptl_crystal_density_diffrn 1.953
_exptl_crystal_description block
_exptl_crystal_F_000 1000
_exptl_crystal_size_max 0.12
_exptl_crystal_size_mid 0.11
_exptl_crystal_size_min 0.1
_refine_diff_density_max 1.804
_refine_diff_density_min -1.992
_refine_diff_density_rms 0.287
_refine_ls_extinction_method none
_refine_ls_goodness_of_fit_ref 0.995
_refine_ls_hydrogen_treatment undef
_refine_ls_matrix_type full
_refine_ls_number_parameters 94
_refine_ls_number_reflns 867
_refine_ls_number_restraints 69
_refine_ls_restrained_S_all 0.982
_refine_ls_R_factor_all 0.1141
_refine_ls_R_factor_gt 0.1101
_refine_ls_shift/su_max 0.001
_refine_ls_shift/su_mean 0.000
_refine_ls_structure_factor_coef Fsqd
_refine_ls_weighting_details 'w=1/[\s^2^(Fo^2^)+(0.1000P)^2^+180.0000P] where P=(Fo^2^+2Fc^2^)/3'
_refine_ls_weighting_scheme calc
_refine_ls_wR_factor_gt 0.2725
_refine_ls_wR_factor_ref 0.2745
_reflns_Friedel_coverage 0.000
_reflns_number_gt 784
_reflns_number_total 867
_reflns_threshold_expression 'I > 2\s(I)'
_cod_data_source_file d4dt03416c2.cif
_cod_data_source_block lys-240413-1-re-363k_r
_cod_depositor_comments 'Adding full bibliography for 7718017--7718027.cif.'
_cod_database_code 7718020
_shelx_shelxl_version_number 2018/3
_chemical_oxdiff_formula 'C H N F Cl O Cs'
_shelx_space_group_comment
;
The symmetry employed for this shelxl refinement is uniquely defined
by the following loop, which should always be used as a source of
symmetry information in preference to the above space-group names.
They are only intended as comments.
;
_shelx_estimated_absorpt_t_max 0.231
_shelx_estimated_absorpt_t_min 0.190
_olex2_refinement_description
;
1. Restrained distances
 O5-O4
 2.1 with sigma of 0.02
2. Rigid bond restraints
 C5, C6
 with sigma for 1-2 distances of 0.01 and sigma for 1-3 distances of 0.02
 O2
 with sigma for 1-2 distances of 0.01 and sigma for 1-3 distances of 0.02
 O3, O4
 with sigma for 1-2 distances of 0.01 and sigma for 1-3 distances of 0.02
 C3, C2
 with sigma for 1-2 distances of 0.01 and sigma for 1-3 distances of 0.02
 C4
 with sigma for 1-2 distances of 0.01 and sigma for 1-3 distances of 0.02
 O5
 with sigma for 1-2 distances of 0.01 and sigma for 1-3 distances of 0.02
 O1
 with sigma for 1-2 distances of 0.01 and sigma for 1-3 distances of 0.02
 Cl2, Cl1
 with sigma for 1-2 distances of 0.01 and sigma for 1-3 distances of 0.02
3. Uiso/Uaniso restraints and constraints
Uanis(C5) \\sim Ueq, Uanis(C6) \\sim Ueq: with sigma of 0.01 and sigma for
terminal atoms of 0.02
Uanis(O2) \\sim Ueq: with sigma of 0.01 and sigma for terminal atoms of 0.02
Uanis(C3) \\sim Ueq, Uanis(C2) \\sim Ueq: with sigma of 0.01 and sigma for
terminal atoms of 0.02
Uanis(O3) \\sim Ueq, Uanis(O4) \\sim Ueq: with sigma of 0.01 and sigma for
terminal atoms of 0.02
Uanis(C4) \\sim Ueq: with sigma of 0.01 and sigma for terminal atoms of 0.02
Uanis(O5) \\sim Ueq: with sigma of 0.01 and sigma for terminal atoms of 0.02
Uanis(Cl2) \\sim Ueq, Uanis(Cl1) \\sim Ueq: with sigma of 0.01 and sigma for
terminal atoms of 0.02
4. Others
 Fixed Sof: O2(0.5) C3(0.25) C6(0.5) C5(0.25) C2(0.5) O1(0.5) C4(0.5)
;
_olex2_submission_special_instructions 'No special instructions were received'
_oxdiff_exptl_absorpt_empirical_details
;
Empirical correction (ABSPACK) includes:
- Absorption correction using spherical harmonics
- Frame scaling
;
_oxdiff_exptl_absorpt_empirical_full_max 2.242
_oxdiff_exptl_absorpt_empirical_full_min 0.244

loop_
_space_group_symop_operation_xyz
'x, y, z'
'-x, -y, z+1/2'
'-x, y, -z+1/2'
'x, -y, -z'
'x+1/2, y+1/2, z'
'-x+1/2, -y+1/2, z+1/2'
'-x+1/2, y+1/2, -z+1/2'
'x+1/2, -y+1/2, -z'
'-x, -y, -z'
'x, y, -z-1/2'
'x, -y, z-1/2'
'-x, y, z'
'-x+1/2, -y+1/2, -z'
'x+1/2, y+1/2, -z-1/2'
'x+1/2, -y+1/2, z-1/2'
'-x+1/2, y+1/2, z'

loop_
_atom_site_label
_atom_site_type_symbol
_atom_site_fract_x
_atom_site_fract_y
_atom_site_fract_z
_atom_site_U_iso_or_equiv
_atom_site_adp_type
_atom_site_occupancy
_atom_site_site_symmetry_order
_atom_site_calc_flag
_atom_site_refinement_flags_posn
_atom_site_refinement_flags_adp
_atom_site_refinement_flags_occupancy
_atom_site_disorder_assembly
_atom_site_disorder_group
Cs1 Cs 0.500000 0.52910(18) 0.750000 0.0513(9) Uani 1 4 d S T P . .
Cl1 Cl 0.500000 0.500000 0.500000 0.081(3) Uani 1 4 d S TU P . .
Cl2 Cl 0.2686(13) 0.2626(12) 0.750000 0.123(4) Uani 1 2 d S TU P . .
O3 O 0.412(4) 0.246(4) 0.750000 0.185(16) Uani 1 2 d S TU P . .
O4 O 0.217(4) 0.189(2) 0.826(2) 0.215(13) Uani 1 1 d D U . . .
O2 O 0.412(4) 0.421(4) 0.559(3) 0.111(11) Uani 0.5 1 d . U P . .
C3 C 0.500000 0.049(5) 0.530(4) 0.066(11) Uani 0.5 2 d S TU P . .
C6 C 0.572(5) -0.023(5) 0.590(4) 0.103(14) Uani 0.5 1 d . U P . .
C5 C 0.634(8) 0.000000 0.500000 0.103(16) Uani 0.5 2 d S TU P . .
C2 C 0.429(4) 0.129(4) 0.565(3) 0.074(9) Uani 0.5 1 d . U P . .
O1 O 0.565(4) 0.573(4) 0.551(2) 0.115(13) Uani 0.5 1 d . . P . .
O5 O 0.2063(15) 0.3434(15) 0.750000 0.057(4) Uani 1 2 d DS TU P . .
C4 C 0.576(6) 0.117(6) 0.454(4) 0.116(18) Uani 0.5 1 d . U P . .

loop_
_atom_site_aniso_label
_atom_site_aniso_U_11
_atom_site_aniso_U_22
_atom_site_aniso_U_33
_atom_site_aniso_U_23
_atom_site_aniso_U_13
_atom_site_aniso_U_12
Cs1 0.0551(14) 0.0492(14) 0.0497(13) 0.000 0.000 0.000
Cl1 0.099(6) 0.087(6) 0.058(5) -0.002(5) 0.000 0.000
Cl2 0.125(7) 0.136(7) 0.109(6) 0.000 0.000 -0.027(6)
O3 0.173(18) 0.193(18) 0.188(18) 0.000 0.000 -0.001(10)
O4 0.216(16) 0.225(16) 0.204(15) 0.017(10) -0.001(10) -0.014(10)
O2 0.113(14) 0.112(14) 0.109(14) 0.001(10) 0.007(10) -0.004(10)
C3 0.071(14) 0.064(13) 0.064(14) 0.001(9) 0.000 0.000
C6 0.104(16) 0.102(17) 0.102(15) 0.006(10) -0.001(10) 0.005(10)
C5 0.102(19) 0.105(19) 0.103(17) -0.002(10) 0.000 0.000
C2 0.073(12) 0.072(12) 0.077(13) -0.001(9) 0.005(9) -0.001(9)
O1 0.12(3) 0.13(3) 0.09(2) -0.01(2) -0.02(2) -0.06(2)
O5 0.046(7) 0.068(8) 0.056(7) 0.000 0.000 0.037(6)
C4 0.12(2) 0.11(2) 0.11(2) 0.003(10) 0.006(10) 0.004(10)

loop_
_atom_type_symbol
_atom_type_description
_atom_type_scat_dispersion_real
_atom_type_scat_dispersion_imag
_atom_type_scat_source
C C 0.0181 0.0091 'International Tables Vol C Tables 4.2.6.8 and 6.1.1.4'
Cl Cl 0.3639 0.7018 'International Tables Vol C Tables 4.2.6.8 and 6.1.1.4'
Cs Cs -0.7457 7.9052 'International Tables Vol C Tables 4.2.6.8 and 6.1.1.4'
O O 0.0492 0.0322 'International Tables Vol C Tables 4.2.6.8 and 6.1.1.4'

loop_
_geom_angle_atom_site_label_1
_geom_angle_atom_site_label_2
_geom_angle_atom_site_label_3
_geom_angle
_geom_angle_site_symmetry_1
_geom_angle_site_symmetry_3
_geom_angle_publ_flag
O3 Cs1 O3 33.5(16) 3_656 . ?
O3 Cs1 O2 74.9(8) . 12_655 ?
O3 Cs1 O2 74.9(8) 3_656 . ?
O3 Cs1 O2 65.0(7) 3_656 12_655 ?
O3 Cs1 O2 65.0(7) . . ?
O4 Cs1 O3 109.0(9) 5 3_656 ?
O4 Cs1 O3 138.6(8) 5 . ?
O4 Cs1 O3 138.6(8) 16 3_656 ?
O4 Cs1 O3 109.0(9) 16 . ?
O4 Cs1 O3 138.6(8) 14_557 . ?
O4 Cs1 O3 109.0(9) 14_557 3_656 ?
O4 Cs1 O3 109.0(9) 7_556 . ?
O4 Cs1 O3 138.6(8) 7_556 3_656 ?
O4 Cs1 O4 44.2(11) 5 14_557 ?
O4 Cs1 O4 44.2(11) 7_556 16 ?
O4 Cs1 O4 111.6(10) 14_557 16 ?
O4 Cs1 O4 111.6(10) 5 7_556 ?
O4 Cs1 O4 94.9(13) 14_557 7_556 ?
O4 Cs1 O4 94.9(13) 5 16 ?
O4 Cs1 O2 138.0(9) 16 12_655 ?
O4 Cs1 O2 70.0(8) 7_556 . ?
O4 Cs1 O2 109.1(10) 5 12_655 ?
O4 Cs1 O2 94.2(9) 7_556 12_655 ?
O4 Cs1 O2 109.1(10) 16 . ?
O4 Cs1 O2 138.0(9) 5 . ?
O4 Cs1 O2 70.0(8) 14_557 12_655 ?
O4 Cs1 O2 94.2(9) 14_557 . ?
O4 Cs1 O1 96.9(8) 7_556 3_656 ?
O4 Cs1 O1 73.2(10) 5 3_656 ?
O4 Cs1 O1 116.0(9) 14_557 3_656 ?
O4 Cs1 O1 52.6(8) 16 3_656 ?
O4 Cs1 O1 116.0(9) 5 12_655 ?
O4 Cs1 O1 96.9(8) 5 . ?
O4 Cs1 O1 96.9(8) 16 12_655 ?
O4 Cs1 O1 73.2(10) 7_556 . ?
O4 Cs1 O1 52.6(8) 14_557 . ?
O4 Cs1 O1 116.0(9) 7_556 10_557 ?
O4 Cs1 O1 73.2(10) 14_557 12_655 ?
O4 Cs1 O1 73.2(10) 16 10_557 ?
O4 Cs1 O1 52.6(8) 7_556 12_655 ?
O4 Cs1 O1 116.0(9) 16 . ?
O4 Cs1 O1 96.9(8) 14_557 10_557 ?
O4 Cs1 O1 52.6(8) 5 10_557 ?
O2 Cs1 O2 32.8(14) . 12_655 ?
O1 Cs1 O3 101.9(7) 3_656 3_656 ?
O1 Cs1 O3 101.9(7) 12_655 3_656 ?
O1 Cs1 O3 94.7(8) 12_655 . ?
O1 Cs1 O3 94.7(8) 10_557 3_656 ?
O1 Cs1 O3 101.9(7) 10_557 . ?
O1 Cs1 O3 94.7(8) 3_656 . ?
O1 Cs1 O3 101.9(7) . . ?
O1 Cs1 O3 94.7(8) . 3_656 ?
O1 Cs1 O2 148.4(10) 10_557 12_655 ?
O1 Cs1 O2 166.9(10) 10_557 . ?
O1 Cs1 O2 41.9(8) . . ?
O1 Cs1 O2 41.9(8) 12_655 12_655 ?
O1 Cs1 O2 29.9(9) 12_655 . ?
O1 Cs1 O2 166.9(10) 3_656 12_655 ?
O1 Cs1 O2 29.9(9) . 12_655 ?
O1 Cs1 O2 148.4(10) 3_656 . ?
O1 Cs1 O1 25.0(13) 10_557 3_656 ?
O1 Cs1 O1 25.0(13) 12_655 . ?
O1 Cs1 O1 149.5(11) 10_557 . ?
O1 Cs1 O1 149.5(11) 12_655 3_656 ?
O1 Cs1 O1 162.7(14) 3_656 . ?
O1 Cs1 O1 162.7(14) 10_557 12_655 ?
Cs1 Cl1 Cs1 180.00(6) . 9_666 ?
O2 Cl1 Cs1 122.4(15) 12_655 9_666 ?
O2 Cl1 Cs1 122.4(15) 9_666 . ?
O2 Cl1 Cs1 57.6(15) . . ?
O2 Cl1 Cs1 57.6(15) 12_655 . ?
O2 Cl1 Cs1 57.6(15) 9_666 9_666 ?
O2 Cl1 Cs1 122.4(15) 4_566 . ?
O2 Cl1 Cs1 57.6(15) 4_566 9_666 ?
O2 Cl1 Cs1 122.4(15) . 9_666 ?
O2 Cl1 O2 180.0 . 9_666 ?
O2 Cl1 O2 107(3) 9_666 12_655 ?
O2 Cl1 O2 180(2) 4_566 12_655 ?
O2 Cl1 O2 73(3) . 12_655 ?
O2 Cl1 O2 107(3) . 4_566 ?
O2 Cl1 O2 73(3) 9_666 4_566 ?
O1 Cl1 Cs1 50.0(16) . . ?
O1 Cl1 Cs1 49.9(16) 9_666 9_666 ?
O1 Cl1 Cs1 49.9(16) 4_566 9_666 ?
O1 Cl1 Cs1 130.1(16) 9_666 . ?
O1 Cl1 Cs1 130.1(16) 12_655 9_666 ?
O1 Cl1 Cs1 49.9(16) 12_655 . ?
O1 Cl1 Cs1 130.0(16) . 9_666 ?
O1 Cl1 Cs1 130.1(16) 4_566 . ?
O1 Cl1 O2 72(2) 4_566 12_655 ?
O1 Cl1 O2 71(2) 12_655 . ?
O1 Cl1 O2 109(2) 12_655 9_666 ?
O1 Cl1 O2 108(2) . . ?
O1 Cl1 O2 109(2) 4_566 . ?
O1 Cl1 O2 109(2) . 4_566 ?
O1 Cl1 O2 71(2) 4_566 9_666 ?
O1 Cl1 O2 71(2) 9_666 4_566 ?
O1 Cl1 O2 72(2) 9_666 . ?
O1 Cl1 O2 72(2) 12_655 4_566 ?
O1 Cl1 O2 109(2) 9_666 12_655 ?
O1 Cl1 O2 108(2) 4_566 4_566 ?
O1 Cl1 O2 72(2) . 9_666 ?
O1 Cl1 O2 108(2) 9_666 9_666 ?
O1 Cl1 O2 71(2) . 12_655 ?
O1 Cl1 O2 108(2) 12_655 12_655 ?
O1 Cl1 O1 180.0 . 9_666 ?
O1 Cl1 O1 63(4) 9_666 4_566 ?
O1 Cl1 O1 117(4) . 4_566 ?
O1 Cl1 O1 63(4) . 12_655 ?
O1 Cl1 O1 180(3) 12_655 4_566 ?
O1 Cl1 O1 117(4) 9_666 12_655 ?
Cs1 Cl2 Cs1 172.0(4) . 5_445 ?
O3 Cl2 Cs1 131.2(19) . 5_445 ?
O3 Cl2 Cs1 56.8(18) . . ?
O4 Cl2 Cs1 51.8(14) 10_557 5_445 ?
O4 Cl2 Cs1 129.3(14) 10_557 . ?
O4 Cl2 Cs1 51.8(14) . 5_445 ?
O4 Cl2 Cs1 129.3(14) . . ?
O4 Cl2 O3 106.9(19) 10_557 . ?
O4 Cl2 O3 106.9(19) . . ?
O4 Cl2 O4 101(3) . 10_557 ?
O5 Cl2 Cs1 76.7(11) . . ?
O5 Cl2 Cs1 95.3(11) . 5_445 ?
O5 Cl2 O3 133(2) . . ?
O5 Cl2 O4 102.2(15) . 10_557 ?
O5 Cl2 O4 102.2(15) . . ?
Cl2 O3 Cs1 100(2) . . ?
Cl2 O4 Cs1 105.6(17) . 5_445 ?
Cl1 O2 Cs1 98.9(17) . . ?
Cl1 O2 O1 47.5(16) . 12_655 ?
Cl1 O2 O1 47.0(16) . 9_666 ?
O1 O2 Cs1 71.1(18) 12_655 . ?
O1 O2 Cs1 146(2) 9_666 . ?
O1 O2 O1 82(3) 12_655 9_666 ?
C3 C3 C6 45(4) 9_656 9_656 ?
C3 C3 C6 91(5) 9_656 12_655 ?
C3 C3 C6 91(5) 9_656 . ?
C3 C3 C5 64(2) 9_656 . ?
C3 C3 C5 64(2) 9_656 9_656 ?
C3 C3 C4 83(5) 9_656 12_655 ?
C3 C3 C4 83(5) 9_656 . ?
C3 C3 C4 53(4) 9_656 9_656 ?
C3 C3 C4 53(4) 9_656 4_556 ?
C6 C3 C6 109(4) 12_655 9_656 ?
C6 C3 C6 136(4) . 9_656 ?
C6 C3 C6 64(5) 12_655 . ?
C6 C3 C5 62(3) . . ?
C6 C3 C5 118(4) . 9_656 ?
C6 C3 C5 62(3) 12_655 9_656 ?
C6 C3 C5 118(4) 12_655 . ?
C6 C3 C4 118(3) . . ?
C6 C3 C4 69(4) . 9_656 ?
C6 C3 C4 38(3) 12_655 9_656 ?
C6 C3 C4 38(3) . 4_556 ?
C6 C3 C4 173(5) 12_655 . ?
C6 C3 C4 69(4) 12_655 4_556 ?
C6 C3 C4 118(3) 12_655 12_655 ?
C6 C3 C4 173(5) . 12_655 ?
C5 C3 C6 50(2) 9_656 9_656 ?
C5 C3 C6 91(3) . 9_656 ?
C5 C3 C5 127(5) . 9_656 ?
C5 C3 C4 60(3) . . ?
C5 C3 C4 95(3) 9_656 4_556 ?
C5 C3 C4 113(4) 9_656 . ?
C5 C3 C4 51(2) . 4_556 ?
C5 C3 C4 95(3) . 9_656 ?
C5 C3 C4 113(4) . 12_655 ?
C5 C3 C4 51(2) 9_656 9_656 ?
C5 C3 C4 60(3) 9_656 12_655 ?
C2 C3 C3 143(3) . 9_656 ?
C2 C3 C3 143(3) 12_655 9_656 ?
C2 C3 C6 135(5) 12_655 9_656 ?
C2 C3 C6 78(4) . 12_655 ?
C2 C3 C6 114(5) 12_655 12_655 ?
C2 C3 C6 78(4) 12_655 . ?
C2 C3 C6 114(5) . . ?
C2 C3 C6 105(4) . 9_656 ?
C2 C3 C5 80(2) . 9_656 ?
C2 C3 C5 80(2) 12_655 . ?
C2 C3 C5 152(4) 12_655 9_656 ?
C2 C3 C5 152(4) . . ?
C2 C3 C2 72(5) 12_655 . ?
C2 C3 C4 107(5) 12_655 12_655 ?
C2 C3 C4 107(5) . . ?
C2 C3 C4 144(5) 12_655 9_656 ?
C2 C3 C4 144(5) . 4_556 ?
C2 C3 C4 110(3) . 9_656 ?
C2 C3 C4 110(3) 12_655 4_556 ?
C2 C3 C4 72(4) . 12_655 ?
C2 C3 C4 72(4) 12_655 . ?
C4 C3 C6 38(3) 12_655 9_656 ?
C4 C3 C6 65(3) . 9_656 ?
C4 C3 C6 81(3) 9_656 9_656 ?
C4 C3 C6 98(3) 4_556 9_656 ?
C4 C3 C4 47(4) 9_656 4_556 ?
C4 C3 C4 108(4) 12_655 9_656 ?
C4 C3 C4 136(4) . 9_656 ?
C4 C3 C4 60(5) . 12_655 ?
C4 C3 C4 108(4) . 4_556 ?
C4 C3 C4 136(4) 12_655 4_556 ?
C3 C6 C3 44(4) . 9_656 ?
C3 C6 C6 58(3) . 12_655 ?
C3 C6 C5 63(4) . . ?
C3 C6 C2 47(3) . 12_655 ?
C3 C6 C4 69(4) . 9_656 ?
C6 C6 C3 68.0(17) 12_655 9_656 ?
C6 C6 C5 115(3) 12_655 . ?
C6 C6 C2 90(2) 12_655 12_655 ?
C6 C6 C4 38(2) 12_655 9_656 ?
C5 C6 C3 50(3) . 9_656 ?
C5 C6 C2 69(3) . 12_655 ?
C5 C6 C4 96(4) . 9_656 ?
C2 C6 C3 86(3) 12_655 9_656 ?
C2 C6 C4 115(4) 12_655 9_656 ?
C4 C6 C3 47(2) 9_656 9_656 ?
C4 C6 C3 96(6) 4_556 . ?
C4 C6 C3 52(4) 4_556 9_656 ?
C4 C6 C6 92(4) 4_556 12_655 ?
C4 C6 C5 68(4) 4_556 . ?
C4 C6 C2 133(5) 4_556 12_655 ?
C4 C6 C4 54(5) 4_556 9_656 ?
C3 C5 C3 53(5) 9_656 . ?
C3 C5 C2 95(5) 9_656 12_655 ?
C3 C5 C2 43(2) 9_656 9_656 ?
C3 C5 C2 95(5) . 9_656 ?
C3 C5 C2 43(2) . 12_655 ?
C3 C5 C4 78(5) 9_656 . ?
C3 C5 C4 61(4) . . ?
C3 C5 C4 78(5) . 4_556 ?
C3 C5 C4 61(4) 9_656 4_556 ?
C6 C5 C3 80(5) . 9_656 ?
C6 C5 C3 54(3) . . ?
C6 C5 C3 54(3) 4_556 9_656 ?
C6 C5 C3 80(5) 4_556 . ?
C6 C5 C6 130(7) 4_556 . ?
C6 C5 C2 59(3) . 12_655 ?
C6 C5 C2 102(4) . 9_656 ?
C6 C5 C2 102(4) 4_556 12_655 ?
C6 C5 C2 59(3) 4_556 9_656 ?
C6 C5 C4 46(3) . 4_556 ?
C6 C5 C4 111(5) 4_556 4_556 ?
C6 C5 C4 111(5) . . ?
C6 C5 C4 46(3) 4_556 . ?
C2 C5 C2 138(6) 9_656 12_655 ?
C4 C5 C2 103(4) 4_556 12_655 ?
C4 C5 C2 59(3) 4_556 9_656 ?
C4 C5 C2 103(4) . 9_656 ?
C4 C5 C2 59(3) . 12_655 ?
C4 C5 C4 134(7) . 4_556 ?
C3 C2 C6 55(3) . 12_655 ?
C3 C2 C5 57(3) . 9_656 ?
C3 C2 C2 54(2) . 12_655 ?
C3 C2 C4 62(4) . 12_655 ?
C6 C2 C5 52(2) 12_655 9_656 ?
C6 C2 C4 99(3) 12_655 12_655 ?
C2 C2 C6 90(2) 12_655 12_655 ?
C2 C2 C5 111(3) 12_655 9_656 ?
C2 C2 C4 92(3) 12_655 12_655 ?
C4 C2 C5 52(3) 12_655 9_656 ?
Cl1 O1 Cs1 111.7(19) . . ?
Cl1 O1 O2 62(2) . 12_655 ?
Cl1 O1 O2 60.6(19) . 9_666 ?
Cl1 O1 O1 58.3(18) . 12_655 ?
O2 O1 Cs1 78.9(19) 12_655 . ?
O2 O1 Cs1 172(2) 9_666 . ?
O2 O1 O2 95(3) 12_655 9_666 ?
O1 O1 Cs1 77.5(7) 12_655 . ?
O1 O1 O2 98.3(19) 12_655 12_655 ?
O1 O1 O2 98.2(19) 12_655 9_666 ?
Cl2 O5 Cs1 86.5(11) . . ?
C3 C4 C3 44(4) . 9_656 ?
C3 C4 C6 68(3) . 9_656 ?
C3 C4 C2 45(3) . 12_655 ?
C3 C4 C4 60(3) . 12_655 ?
C6 C4 C3 46(4) 4_556 9_656 ?
C6 C4 C3 90(5) 4_556 . ?
C6 C4 C3 42(2) 9_656 9_656 ?
C6 C4 C6 50(4) 4_556 9_656 ?
C6 C4 C5 66(4) 4_556 . ?
C6 C4 C2 128(6) 4_556 12_655 ?
C6 C4 C4 88(4) 4_556 12_655 ?
C5 C4 C3 51(3) . 9_656 ?
C5 C4 C3 60(4) . . ?
C5 C4 C6 92(4) . 9_656 ?
C5 C4 C2 68(3) . 12_655 ?
C5 C4 C4 113(4) . 12_655 ?
C2 C4 C3 86(4) 12_655 9_656 ?
C2 C4 C6 111(4) 12_655 9_656 ?
C4 C4 C3 66.3(19) 12_655 9_656 ?
C4 C4 C6 38(2) 12_655 9_656 ?
C4 C4 C2 88(3) 12_655 12_655 ?

loop_
_geom_bond_atom_site_label_1
_geom_bond_atom_site_label_2
_geom_bond_distance
_geom_bond_site_symmetry_2
_geom_bond_publ_flag
Cs1 O3 3.24(4) 3_656 ?
Cs1 O3 3.24(4) . ?
Cs1 O4 3.12(4) 7_556 ?
Cs1 O4 3.12(4) 14_557 ?
Cs1 O4 3.12(4) 16 ?
Cs1 O4 3.12(4) 5 ?
Cs1 O2 3.31(4) 12_655 ?
Cs1 O2 3.31(4) . ?
Cs1 O1 3.20(4) 10_557 ?
Cs1 O1 3.20(4) . ?
Cs1 O1 3.20(4) 12_655 ?
Cs1 O1 3.20(4) 3_656 ?
Cl1 O2 1.57(4) 9_666 ?
Cl1 O2 1.57(4) . ?
Cl1 O2 1.57(4) 12_655 ?
Cl1 O2 1.57(4) 4_566 ?
Cl1 O1 1.32(3) 4_566 ?
Cl1 O1 1.32(3) 9_666 ?
Cl1 O1 1.32(3) 12_655 ?
Cl1 O1 1.32(3) . ?
Cl2 O3 1.53(4) . ?
Cl2 O4 1.52(3) . ?
Cl2 O4 1.52(3) 10_557 ?
Cl2 O5 1.104(17) . ?
O2 O1 1.69(5) 12_655 ?
O2 O1 1.72(5) 9_666 ?
C3 C3 1.41(11) 9_656 ?
C3 C6 2.02(8) 9_656 ?
C3 C6 1.44(7) 12_655 ?
C3 C6 1.44(7) . ?
C3 C5 1.58(8) 9_656 ?
C3 C5 1.58(8) . ?
C3 C2 1.28(6) 12_655 ?
C3 C2 1.28(6) . ?
C3 C4 2.00(8) 4_556 ?
C3 C4 1.60(8) 12_655 ?
C3 C4 2.00(8) 9_656 ?
C3 C4 1.60(8) . ?
C6 C6 1.51(11) 12_655 ?
C6 C5 1.56(7) . ?
C6 C2 1.71(7) 12_655 ?
C6 C4 1.99(8) 9_656 ?
C6 C4 1.23(7) 4_556 ?
C5 C2 1.86(5) 9_656 ?
C5 C2 1.86(5) 12_655 ?
C5 C4 1.59(7) . ?
C5 C4 1.59(7) 4_556 ?
C2 C2 1.50(9) 12_655 ?
C2 C4 1.72(8) 12_655 ?
O1 O1 1.38(7) 12_655 ?
C4 C4 1.60(13) 12_655 ?

loop_
_geom_torsion_atom_site_label_1
_geom_torsion_atom_site_label_2
_geom_torsion_atom_site_label_3
_geom_torsion_atom_site_label_4
_geom_torsion
_geom_torsion_site_symmetry_1
_geom_torsion_site_symmetry_2
_geom_torsion_site_symmetry_3
_geom_torsion_site_symmetry_4
_geom_torsion_publ_flag
Cs1 Cl1 O2 Cs1 180.000(1) 9_666 . . . ?
Cs1 Cl1 O2 O1 -126.0(19) 9_666 . . 12_655 ?
Cs1 Cl1 O2 O1 1(3) 9_666 . . 9_666 ?
Cs1 Cl1 O2 O1 54.0(19) . . . 12_655 ?
Cs1 Cl1 O2 O1 -179(3) . . . 9_666 ?
Cs1 Cl1 O1 Cs1 180.000(1) 9_666 . . . ?
Cs1 Cl1 O1 O2 179(3) . . . 9_666 ?
Cs1 Cl1 O1 O2 63(2) . . . 12_655 ?
Cs1 Cl1 O1 O2 -1(3) 9_666 . . 9_666 ?
Cs1 Cl1 O1 O2 -117(2) 9_666 . . 12_655 ?
Cs1 Cl1 O1 O1 121(2) 9_666 . . 12_655 ?
Cs1 Cl1 O1 O1 -59(2) . . . 12_655 ?
Cs1 Cl2 O3 Cs1 180.0 5_445 . . . ?
Cs1 Cl2 O4 Cs1 169.8(6) . . . 5_445 ?
Cs1 Cl2 O5 Cs1 180.0 5_445 . . . ?
O3 Cl2 O4 Cs1 -129.5(17) . . . 5_445 ?
O3 Cl2 O5 Cs1 0.0 . . . . ?
O4 Cl2 O3 Cs1 126.3(15) 10_557 . . . ?
O4 Cl2 O3 Cs1 -126.3(15) . . . . ?
O4 Cl2 O4 Cs1 -18(3) 10_557 . . 5_445 ?
O4 Cl2 O5 Cs1 127.9(15) . . . . ?
O4 Cl2 O5 Cs1 -127.9(15) 10_557 . . . ?
O2 Cl1 O2 Cs1 -118.2(17) 4_566 . . . ?
O2 Cl1 O2 Cs1 61.8(17) 12_655 . . . ?
O2 Cl1 O2 O1 63(2) 4_566 . . 9_666 ?
O2 Cl1 O2 O1 116(2) 12_655 . . 12_655 ?
O2 Cl1 O2 O1 -117(2) 12_655 . . 9_666 ?
O2 Cl1 O2 O1 -64(2) 4_566 . . 12_655 ?
O2 Cl1 O1 Cs1 -179(3) 9_666 . . . ?
O2 Cl1 O1 Cs1 -63(2) 12_655 . . . ?
O2 Cl1 O1 Cs1 117(2) 4_566 . . . ?
O2 Cl1 O1 Cs1 1(3) . . . . ?
O2 Cl1 O1 O2 180.000(9) 4_566 . . 12_655 ?
O2 Cl1 O1 O2 65(3) . . . 12_655 ?
O2 Cl1 O1 O2 -115(3) 9_666 . . 12_655 ?
O2 Cl1 O1 O2 115(3) 12_655 . . 9_666 ?
O2 Cl1 O1 O2 179.999(5) . . . 9_666 ?
O2 Cl1 O1 O2 -65(3) 4_566 . . 9_666 ?
O2 Cl1 O1 O1 -57.3(17) . . . 12_655 ?
O2 Cl1 O1 O1 -121.9(19) 12_655 . . 12_655 ?
O2 Cl1 O1 O1 122.7(17) 9_666 . . 12_655 ?
O2 Cl1 O1 O1 58.1(19) 4_566 . . 12_655 ?
C3 C3 C6 C6 -90(3) 9_656 . . 12_655 ?
C3 C3 C6 C5 60(3) 9_656 . . . ?
C3 C3 C6 C2 145(4) 9_656 . . 12_655 ?
C3 C3 C6 C4 -49(3) 9_656 . . 9_656 ?
C3 C3 C6 C4 -2(5) 9_656 . . 4_556 ?
C3 C3 C5 C6 -106(5) 9_656 . . . ?
C3 C3 C5 C6 53(4) 9_656 . . 4_556 ?
C3 C3 C5 C2 -5(5) 9_656 . . 9_656 ?
C3 C3 C5 C2 173(7) 9_656 . . 12_655 ?
C3 C3 C5 C4 -62(5) 9_656 . . 4_556 ?
C3 C3 C5 C4 98(5) 9_656 . . . ?
C3 C3 C2 C6 74(11) 9_656 . . 12_655 ?
C3 C3 C2 C5 11(10) 9_656 . . 9_656 ?
C3 C3 C2 C2 -165(14) 9_656 . . 12_655 ?
C3 C3 C2 C4 -50(11) 9_656 . . 12_655 ?
C3 C3 C4 C6 -2(5) 9_656 . . 4_556 ?
C3 C3 C4 C6 44(3) 9_656 . . 9_656 ?
C3 C3 C4 C5 -63(3) 9_656 . . . ?
C3 C3 C4 C2 -152(4) 9_656 . . 12_655 ?
C3 C3 C4 C4 86(3) 9_656 . . 12_655 ?
C3 C6 C5 C3 -51(5) . . . 9_656 ?
C3 C6 C5 C3 51(5) 9_656 . . . ?
C3 C6 C5 C6 23(2) 9_656 . . 4_556 ?
C3 C6 C5 C6 -28(3) . . . 4_556 ?
C3 C6 C5 C2 -37(3) 9_656 . . 9_656 ?
C3 C6 C5 C2 -88(5) . . . 9_656 ?
C3 C6 C5 C2 51(3) . . . 12_655 ?
C3 C6 C5 C2 102(4) 9_656 . . 12_655 ?
C3 C6 C5 C4 -59(4) 9_656 . . 4_556 ?
C3 C6 C5 C4 22(4) . . . . ?
C3 C6 C5 C4 73(5) 9_656 . . . ?
C3 C6 C5 C4 -110(6) . . . 4_556 ?
C3 C5 C4 C3 54(5) 9_656 . . . ?
C3 C5 C4 C3 -54(5) . . . 9_656 ?
C3 C5 C4 C6 -8(3) 9_656 . . 9_656 ?
C3 C5 C4 C6 -105(5) . . . 4_556 ?
C3 C5 C4 C6 -62(3) . . . 9_656 ?
C3 C5 C4 C6 -51(4) 9_656 . . 4_556 ?
C3 C5 C4 C2 50(3) . . . 12_655 ?
C3 C5 C4 C2 104(4) 9_656 . . 12_655 ?
C3 C5 C4 C4 25(2) 9_656 . . 12_655 ?
C3 C5 C4 C4 -29(2) . . . 12_655 ?
C6 C3 C6 C3 90(3) 12_655 . . 9_656 ?
C6 C3 C6 C3 0.000(8) 9_656 . . 9_656 ?
C6 C3 C6 C6 -90(3) 9_656 . . 12_655 ?
C6 C3 C6 C5 150(3) 12_655 . . . ?
C6 C3 C6 C5 60(3) 9_656 . . . ?
C6 C3 C6 C2 -125(4) 12_655 . . 12_655 ?
C6 C3 C6 C2 145(4) 9_656 . . 12_655 ?
C6 C3 C6 C4 -2(5) 9_656 . . 4_556 ?
C6 C3 C6 C4 88(5) 12_655 . . 4_556 ?
C6 C3 C6 C4 41(3) 12_655 . . 9_656 ?
C6 C3 C6 C4 -49(3) 9_656 . . 9_656 ?
C6 C3 C5 C3 75(5) 12_655 . . 9_656 ?
C6 C3 C5 C3 106(5) . . . 9_656 ?
C6 C3 C5 C3 -37(3) 9_656 . . 9_656 ?
C6 C3 C5 C6 158(3) . . . 4_556 ?
C6 C3 C5 C6 -143(3) 9_656 . . . ?
C6 C3 C5 C6 15(2) 9_656 . . 4_556 ?
C6 C3 C5 C6 -31(4) 12_655 . . . ?
C6 C3 C5 C6 128(4) 12_655 . . 4_556 ?
C6 C3 C5 C2 101(3) . . . 9_656 ?
C6 C3 C5 C2 70(5) 12_655 . . 9_656 ?
C6 C3 C5 C2 -42(3) 9_656 . . 9_656 ?
C6 C3 C5 C2 -112(6) 12_655 . . 12_655 ?
C6 C3 C5 C2 -81(4) . . . 12_655 ?
C6 C3 C5 C2 135(4) 9_656 . . 12_655 ?
C6 C3 C5 C4 60(3) 9_656 . . . ?
C6 C3 C5 C4 -99(3) 9_656 . . 4_556 ?
C6 C3 C5 C4 44(3) . . . 4_556 ?
C6 C3 C5 C4 -157(4) . . . . ?
C6 C3 C5 C4 173(6) 12_655 . . . ?
C6 C3 C5 C4 13(5) 12_655 . . 4_556 ?
C6 C3 C2 C6 -53(5) . . . 12_655 ?
C6 C3 C2 C6 106(4) 9_656 . . 12_655 ?
C6 C3 C2 C5 43(2) 9_656 . . 9_656 ?
C6 C3 C2 C5 -117(5) . . . 9_656 ?
C6 C3 C2 C5 -63(3) 12_655 . . 9_656 ?
C6 C3 C2 C2 67(4) . . . 12_655 ?
C6 C3 C2 C2 -133(4) 9_656 . . 12_655 ?
C6 C3 C2 C2 121(4) 12_655 . . 12_655 ?
C6 C3 C2 C4 -125(4) 12_655 . . 12_655 ?
C6 C3 C2 C4 -178(5) . . . 12_655 ?
C6 C3 C2 C4 -18(3) 9_656 . . 12_655 ?
C6 C3 C4 C3 -44(3) 9_656 . . 9_656 ?
C6 C3 C4 C3 87(5) . . . 9_656 ?
C6 C3 C4 C6 85(6) . . . 4_556 ?
C6 C3 C4 C6 -45(5) 9_656 . . 4_556 ?
C6 C3 C4 C6 131(5) . . . 9_656 ?
C6 C3 C4 C5 23(4) . . . . ?
C6 C3 C4 C5 -107(3) 9_656 . . . ?
C6 C3 C4 C2 164(4) 9_656 . . 12_655 ?
C6 C3 C4 C2 -65(4) . . . 12_655 ?
C6 C3 C4 C4 42(3) 9_656 . . 12_655 ?
C6 C3 C4 C4 173(6) . . . 12_655 ?
C6 C6 C5 C3 -23(2) 12_655 . . 9_656 ?
C6 C6 C5 C3 28(3) 12_655 . . . ?
C6 C6 C5 C6 0.000(17) 12_655 . . 4_556 ?
C6 C6 C5 C2 79(2) 12_655 . . 12_655 ?
C6 C6 C5 C2 -60(3) 12_655 . . 9_656 ?
C6 C6 C5 C4 50(4) 12_655 . . . ?
C6 C6 C5 C4 -82(4) 12_655 . . 4_556 ?
C6 C5 C4 C3 105(5) 4_556 . . . ?
C6 C5 C4 C3 51(4) 4_556 . . 9_656 ?
C6 C5 C4 C3 -20(4) . . . . ?
C6 C5 C4 C3 -74(5) . . . 9_656 ?
C6 C5 C4 C6 43(4) 4_556 . . 9_656 ?
C6 C5 C4 C6 -126(7) . . . 4_556 ?
C6 C5 C4 C6 -82(5) . . . 9_656 ?
C6 C5 C4 C2 29(4) . . . 12_655 ?
C6 C5 C4 C2 155(6) 4_556 . . 12_655 ?
C6 C5 C4 C4 -49(4) . . . 12_655 ?
C6 C5 C4 C4 77(4) 4_556 . . 12_655 ?
C5 C3 C6 C3 -60(3) . . . 9_656 ?
C5 C3 C6 C3 60(4) 9_656 . . 9_656 ?
C5 C3 C6 C6 -150(3) . . . 12_655 ?
C5 C3 C6 C6 -30(3) 9_656 . . 12_655 ?
C5 C3 C6 C5 120(5) 9_656 . . . ?
C5 C3 C6 C2 -155(5) 9_656 . . 12_655 ?
C5 C3 C6 C2 85(3) . . . 12_655 ?
C5 C3 C6 C4 -109(3) . . . 9_656 ?
C5 C3 C6 C4 -61(5) . . . 4_556 ?
C5 C3 C6 C4 11(4) 9_656 . . 9_656 ?
C5 C3 C6 C4 58(6) 9_656 . . 4_556 ?
C5 C3 C5 C3 -0.002(12) 9_656 . . 9_656 ?
C5 C3 C5 C6 53(4) 9_656 . . 4_556 ?
C5 C3 C5 C6 -106(5) 9_656 . . . ?
C5 C3 C5 C2 173(7) 9_656 . . 12_655 ?
C5 C3 C5 C2 -5(5) 9_656 . . 9_656 ?
C5 C3 C5 C4 98(5) 9_656 . . . ?
C5 C3 C5 C4 -62(5) 9_656 . . 4_556 ?
C5 C3 C2 C6 63(3) 9_656 . . 12_655 ?
C5 C3 C2 C6 -129(11) . . . 12_655 ?
C5 C3 C2 C5 168(12) . . . 9_656 ?
C5 C3 C2 C2 -8(8) . . . 12_655 ?
C5 C3 C2 C2 -176(4) 9_656 . . 12_655 ?
C5 C3 C2 C4 -61(3) 9_656 . . 12_655 ?
C5 C3 C2 C4 106(11) . . . 12_655 ?
C5 C3 C4 C3 63(3) . . . 9_656 ?
C5 C3 C4 C3 -57(3) 9_656 . . 9_656 ?
C5 C3 C4 C6 107(3) . . . 9_656 ?
C5 C3 C4 C6 -59(6) 9_656 . . 4_556 ?
C5 C3 C4 C6 -14(3) 9_656 . . 9_656 ?
C5 C3 C4 C6 62(4) . . . 4_556 ?
C5 C3 C4 C5 -121(5) 9_656 . . . ?
C5 C3 C4 C2 -89(3) . . . 12_655 ?
C5 C3 C4 C2 150(5) 9_656 . . 12_655 ?
C5 C3 C4 C4 149(3) . . . 12_655 ?
C5 C3 C4 C4 29(2) 9_656 . . 12_655 ?
C2 C3 C6 C3 -145(4) 12_655 . . 9_656 ?
C2 C3 C6 C3 152(5) . . . 9_656 ?
C2 C3 C6 C6 61(3) . . . 12_655 ?
C2 C3 C6 C6 125(4) 12_655 . . 12_655 ?
C2 C3 C6 C5 -149(4) . . . . ?
C2 C3 C6 C5 -85(3) 12_655 . . . ?
C2 C3 C6 C2 -64(5) . . . 12_655 ?
C2 C3 C6 C4 103(4) . . . 9_656 ?
C2 C3 C6 C4 -147(5) 12_655 . . 4_556 ?
C2 C3 C6 C4 166(4) 12_655 . . 9_656 ?
C2 C3 C6 C4 150(5) . . . 4_556 ?
C2 C3 C5 C3 -165(14) . . . 9_656 ?
C2 C3 C5 C3 -173(7) 12_655 . . 9_656 ?
C2 C3 C5 C6 81(4) 12_655 . . . ?
C2 C3 C5 C6 -112(11) . . . 4_556 ?
C2 C3 C5 C6 89(11) . . . . ?
C2 C3 C5 C6 -120(4) 12_655 . . 4_556 ?
C2 C3 C5 C2 8(8) . . . 12_655 ?
C2 C3 C5 C2 -170(10) . . . 9_656 ?
C2 C3 C5 C2 -178(2) 12_655 . . 9_656 ?
C2 C3 C5 C4 -75(4) 12_655 . . . ?
C2 C3 C5 C4 133(11) . . . 4_556 ?
C2 C3 C5 C4 125(4) 12_655 . . 4_556 ?
C2 C3 C5 C4 -67(10) . . . . ?
C2 C3 C2 C6 -121(4) 12_655 . . 12_655 ?
C2 C3 C2 C5 176(4) 12_655 . . 9_656 ?
C2 C3 C2 C4 115(4) 12_655 . . 12_655 ?
C2 C3 C4 C3 -144(5) . . . 9_656 ?
C2 C3 C4 C3 152(4) 12_655 . . 9_656 ?
C2 C3 C4 C6 -164(4) 12_655 . . 9_656 ?
C2 C3 C4 C6 151(5) 12_655 . . 4_556 ?
C2 C3 C4 C6 -145(5) . . . 4_556 ?
C2 C3 C4 C6 -100(4) . . . 9_656 ?
C2 C3 C4 C5 153(4) . . . . ?
C2 C3 C4 C5 89(3) 12_655 . . . ?
C2 C3 C4 C2 64(5) . . . 12_655 ?
C2 C3 C4 C4 -58(3) . . . 12_655 ?
C2 C3 C4 C4 -122(3) 12_655 . . 12_655 ?
C2 C6 C5 C3 -102(4) 12_655 . . 9_656 ?
C2 C6 C5 C3 -51(3) 12_655 . . . ?
C2 C6 C5 C6 -79(2) 12_655 . . 4_556 ?
C2 C6 C5 C2 -139(5) 12_655 . . 9_656 ?
C2 C6 C5 C4 -161(5) 12_655 . . 4_556 ?
C2 C6 C5 C4 -29(4) 12_655 . . . ?
C2 C5 C4 C3 -50(3) 12_655 . . . ?
C2 C5 C4 C3 -104(4) 12_655 . . 9_656 ?
C2 C5 C4 C3 35(3) 9_656 . . 9_656 ?
C2 C5 C4 C3 88(5) 9_656 . . . ?
C2 C5 C4 C6 -17(5) 9_656 . . 4_556 ?
C2 C5 C4 C6 -155(6) 12_655 . . 4_556 ?
C2 C5 C4 C6 -112(4) 12_655 . . 9_656 ?
C2 C5 C4 C6 26(4) 9_656 . . 9_656 ?
C2 C5 C4 C2 138(5) 9_656 . . 12_655 ?
C2 C5 C4 C4 60(3) 9_656 . . 12_655 ?
C2 C5 C4 C4 -78(2) 12_655 . . 12_655 ?
O1 Cl1 O2 Cs1 -54.0(19) 12_655 . . . ?
O1 Cl1 O2 Cs1 179(3) 9_666 . . . ?
O1 Cl1 O2 Cs1 126.0(19) 4_566 . . . ?
O1 Cl1 O2 Cs1 -1(3) . . . . ?
O1 Cl1 O2 O1 -53(3) 4_566 . . 9_666 ?
O1 Cl1 O2 O1 53(3) . . . 12_655 ?
O1 Cl1 O2 O1 127(3) 12_655 . . 9_666 ?
O1 Cl1 O2 O1 180.002(3) . . . 9_666 ?
O1 Cl1 O2 O1 -127(3) 9_666 . . 12_655 ?
O1 Cl1 O2 O1 180.000(10) 4_566 . . 12_655 ?
O1 Cl1 O1 Cs1 -121(2) 4_566 . . . ?
O1 Cl1 O1 Cs1 59(2) 12_655 . . . ?
O1 Cl1 O1 O2 121.9(19) 12_655 . . 12_655 ?
O1 Cl1 O1 O2 -122.7(17) 12_655 . . 9_666 ?
O1 Cl1 O1 O2 57.3(17) 4_566 . . 9_666 ?
O1 Cl1 O1 O2 -58.1(19) 4_566 . . 12_655 ?
O1 Cl1 O1 O1 180.000(4) 4_566 . . 12_655 ?
O5 Cl2 O3 Cs1 0.0 . . . . ?
O5 Cl2 O4 Cs1 87.2(15) . . . 5_445 ?
C4 C3 C6 C3 -82(5) . . . 9_656 ?
C4 C3 C6 C3 49(3) 9_656 . . 9_656 ?
C4 C3 C6 C3 2(5) 4_556 . . 9_656 ?
C4 C3 C6 C6 -173(6) . . . 12_655 ?
C4 C3 C6 C6 -88(5) 4_556 . . 12_655 ?
C4 C3 C6 C6 -41(3) 9_656 . . 12_655 ?
C4 C3 C6 C5 109(3) 9_656 . . . ?
C4 C3 C6 C5 61(5) 4_556 . . . ?
C4 C3 C6 C5 -23(4) . . . . ?
C4 C3 C6 C2 147(5) 4_556 . . 12_655 ?
C4 C3 C6 C2 -166(4) 9_656 . . 12_655 ?
C4 C3 C6 C2 62(4) . . . 12_655 ?
C4 C3 C6 C4 -84(6) . . . 4_556 ?
C4 C3 C6 C4 -131(5) . . . 9_656 ?
C4 C3 C6 C4 -47(5) 4_556 . . 9_656 ?
C4 C3 C6 C4 47(5) 9_656 . . 4_556 ?
C4 C3 C5 C3 44(4) 9_656 . . 9_656 ?
C4 C3 C5 C3 -98(5) . . . 9_656 ?
C4 C3 C5 C3 -69(5) 12_655 . . 9_656 ?
C4 C3 C5 C3 62(5) 4_556 . . 9_656 ?
C4 C3 C5 C6 -16(4) 12_655 . . 4_556 ?
C4 C3 C5 C6 96(3) 9_656 . . 4_556 ?
C4 C3 C5 C6 -175(5) 12_655 . . . ?
C4 C3 C5 C6 -62(4) 9_656 . . . ?
C4 C3 C5 C6 115(4) 4_556 . . 4_556 ?
C4 C3 C5 C6 -44(4) 4_556 . . . ?
C4 C3 C5 C6 157(4) . . . . ?
C4 C3 C5 C6 -45(3) . . . 4_556 ?
C4 C3 C5 C2 104(5) 12_655 . . 12_655 ?
C4 C3 C5 C2 -74(4) 12_655 . . 9_656 ?
C4 C3 C5 C2 39(3) 9_656 . . 9_656 ?
C4 C3 C5 C2 -144(5) 9_656 . . 12_655 ?
C4 C3 C5 C2 75(4) . . . 12_655 ?
C4 C3 C5 C2 57(3) 4_556 . . 9_656 ?
C4 C3 C5 C2 -125(4) 4_556 . . 12_655 ?
C4 C3 C5 C2 -103(3) . . . 9_656 ?
C4 C3 C5 C4 141(3) 9_656 . . . ?
C4 C3 C5 C4 -160(3) . . . 4_556 ?
C4 C3 C5 C4 29(4) 12_655 . . . ?
C4 C3 C5 C4 160(3) 4_556 . . . ?
C4 C3 C5 C4 -131(4) 12_655 . . 4_556 ?
C4 C3 C5 C4 -18(2) 9_656 . . 4_556 ?
C4 C3 C2 C6 175(5) . . . 12_655 ?
C4 C3 C2 C6 21(3) 9_656 . . 12_655 ?
C4 C3 C2 C6 -22(6) 4_556 . . 12_655 ?
C4 C3 C2 C6 125(4) 12_655 . . 12_655 ?
C4 C3 C2 C5 112(4) . . . 9_656 ?
C4 C3 C2 C5 -42(2) 9_656 . . 9_656 ?
C4 C3 C2 C5 61(3) 12_655 . . 9_656 ?
C4 C3 C2 C5 -85(6) 4_556 . . 9_656 ?
C4 C3 C2 C2 142(5) 9_656 . . 12_655 ?
C4 C3 C2 C2 99(7) 4_556 . . 12_655 ?
C4 C3 C2 C2 -64(3) . . . 12_655 ?
C4 C3 C2 C2 -115(4) 12_655 . . 12_655 ?
C4 C3 C2 C4 -147(5) 4_556 . . 12_655 ?
C4 C3 C2 C4 -104(5) 9_656 . . 12_655 ?
C4 C3 C2 C4 50(5) . . . 12_655 ?
C4 C3 C4 C3 47(3) 4_556 . . 9_656 ?
C4 C3 C4 C3 -86(3) 12_655 . . 9_656 ?
C4 C3 C4 C3 0.001(5) 9_656 . . 9_656 ?
C4 C3 C4 C6 44(3) 9_656 . . 9_656 ?
C4 C3 C4 C6 -2(5) 9_656 . . 4_556 ?
C4 C3 C4 C6 -42(3) 12_655 . . 9_656 ?
C4 C3 C4 C6 91(4) 4_556 . . 9_656 ?
C4 C3 C4 C6 -88(5) 12_655 . . 4_556 ?
C4 C3 C4 C6 45(6) 4_556 . . 4_556 ?
C4 C3 C4 C5 -63(3) 9_656 . . . ?
C4 C3 C4 C5 -149(3) 12_655 . . . ?
C4 C3 C4 C5 -17(3) 4_556 . . . ?
C4 C3 C4 C2 -152(4) 9_656 . . 12_655 ?
C4 C3 C4 C2 122(3) 12_655 . . 12_655 ?
C4 C3 C4 C2 -105(3) 4_556 . . 12_655 ?
C4 C3 C4 C4 86(3) 9_656 . . 12_655 ?
C4 C3 C4 C4 133(3) 4_556 . . 12_655 ?
C4 C6 C5 C3 110(6) 4_556 . . . ?
C4 C6 C5 C3 59(4) 4_556 . . 9_656 ?
C4 C6 C5 C3 63(4) 9_656 . . . ?
C4 C6 C5 C3 12(3) 9_656 . . 9_656 ?
C4 C6 C5 C6 35(2) 9_656 . . 4_556 ?
C4 C6 C5 C6 82(4) 4_556 . . 4_556 ?
C4 C6 C5 C2 114(4) 9_656 . . 12_655 ?
C4 C6 C5 C2 22(5) 4_556 . . 9_656 ?
C4 C6 C5 C2 -25(4) 9_656 . . 9_656 ?
C4 C6 C5 C2 161(5) 4_556 . . 12_655 ?
C4 C6 C5 C4 -47(5) 9_656 . . 4_556 ?
C4 C6 C5 C4 132(7) 4_556 . . . ?
C4 C6 C5 C4 85(5) 9_656 . . . ?
C4 C5 C4 C3 -25(2) 4_556 . . 9_656 ?
C4 C5 C4 C3 29(2) 4_556 . . . ?
C4 C5 C4 C6 -77(4) 4_556 . . 4_556 ?
C4 C5 C4 C6 -34(2) 4_556 . . 9_656 ?
C4 C5 C4 C2 78(2) 4_556 . . 12_655 ?
C4 C5 C4 C4 -0.002(11) 4_556 . . 12_655 ?
